data_7059982
loop_
_publ_author_name
'Dias, H. V. Rasika'
'Palehepitiya Gamage, Chammi S.'
'Jayaratna, Naleen B.'
'Hettiarachchi, Champika V.'

_publ_section_title
;
 Mixed ligand complexes of silver(i) supported by highly fluorinated
 pyrazolates, and chelating and bridging N-heterocycles
;
_journal_issue 39
_journal_name_full 'New Journal of Chemistry'
_journal_page_first 17079
_journal_page_last 17087
_journal_paper_doi 10.1039/D0NJ04007J
_journal_volume 44
_journal_year 2020
_chemical_formula_moiety 'C22 H18 Ag2 F12 N8'
_chemical_formula_sum 'C22 H18 Ag2 F12 N8'
_chemical_formula_weight 838.18
_space_group_crystal_system triclinic
_space_group_IT_number 2
_space_group_name_Hall '-P 1'
_space_group_name_H-M_alt 'P -1'
_atom_sites_solution_hydrogens geom
_atom_sites_solution_primary direct
_audit_creation_date 2020-08-04
_audit_creation_method
;
Olex2 1.2
(compiled 2018.05.29 svn.r3508 for OlexSys, GUI svn.r5506)
;
_audit_update_record
;
2020-08-06 deposited with the CCDC.	2020-09-11 downloaded from the CCDC.
;
_cell_angle_alpha 95.903(3)
_cell_angle_beta 99.779(3)
_cell_angle_gamma 113.145(2)
_cell_formula_units_Z 1
_cell_length_a 7.9948(16)
_cell_length_b 9.2604(19)
_cell_length_c 10.149(2)
_cell_measurement_reflns_used 5734
_cell_measurement_temperature 100(2)
_cell_measurement_theta_max 28.29
_cell_measurement_theta_min 2.43
_cell_volume 668.8(2)
_computing_cell_refinement 'SAINT v7.06A (Bruker, 2003)'
_computing_data_collection 'Bruker SMART'
_computing_data_reduction 'SAINT v7.06A (Bruker, 2003)'
_computing_molecular_graphics 'Olex2 (Dolomanov et al., 2009)'
_computing_publication_material 'Olex2 (Dolomanov et al., 2009)'
_computing_structure_refinement 'ShelXL (Sheldrick, 2015)'
_computing_structure_solution 'ShelXS (Sheldrick, 2008)'
_diffrn_ambient_temperature 100.15
_diffrn_measured_fraction_theta_full 0.994
_diffrn_measured_fraction_theta_max 0.953
_diffrn_measurement_device_type 'CCD area detector'
_diffrn_measurement_method 'phi and omega scans'
_diffrn_radiation_monochromator graphite
_diffrn_radiation_type MoK\a
_diffrn_radiation_wavelength 0.71073
_diffrn_reflns_av_R_equivalents 0.0154
_diffrn_reflns_av_unetI/netI 0.0206
_diffrn_reflns_Laue_measured_fraction_full 0.994
_diffrn_reflns_Laue_measured_fraction_max 0.953
_diffrn_reflns_limit_h_max 10
_diffrn_reflns_limit_h_min -10
_diffrn_reflns_limit_k_max 12
_diffrn_reflns_limit_k_min -11
_diffrn_reflns_limit_l_max 13
_diffrn_reflns_limit_l_min -13
_diffrn_reflns_number 6216
_diffrn_reflns_point_group_measured_fraction_full 0.994
_diffrn_reflns_point_group_measured_fraction_max 0.953
_diffrn_reflns_theta_full 25.242
_diffrn_reflns_theta_max 28.280
_diffrn_reflns_theta_min 2.073
_exptl_absorpt_coefficient_mu 1.579
_exptl_absorpt_correction_T_max 1.00
_exptl_absorpt_correction_T_min 0.723911
_exptl_absorpt_correction_type multi-scan
_exptl_absorpt_process_details
'SADABS v.2.10 (Bruker,2003) was used for absorption correction. R(int) was 0.0270 before and 0.0155 after correction. The Ratio of minimum to maximum transmission is 0.7239. The \l/2 correction factor is 0.0015.'
_exptl_crystal_colour colorless
_exptl_crystal_density_diffrn 2.081
_exptl_crystal_density_method 'not measured'
_exptl_crystal_description rods
_exptl_crystal_F_000 408
_exptl_crystal_size_max 0.29
_exptl_crystal_size_mid 0.12
_exptl_crystal_size_min 0.04
_refine_diff_density_max 0.990
_refine_diff_density_min -0.676
_refine_diff_density_rms 0.086
_refine_ls_extinction_method none
_refine_ls_goodness_of_fit_ref 1.036
_refine_ls_hydrogen_treatment constr
_refine_ls_matrix_type full
_refine_ls_number_parameters 201
_refine_ls_number_reflns 3176
_refine_ls_number_restraints 0
_refine_ls_restrained_S_all 1.036
_refine_ls_R_factor_all 0.0226
_refine_ls_R_factor_gt 0.0218
_refine_ls_shift/su_max 0.002
_refine_ls_shift/su_mean 0.000
_refine_ls_structure_factor_coef Fsqd
_refine_ls_weighting_details 'w=1/[\s^2^(Fo^2^)+(0.0331P)^2^+0.5602P] where P=(Fo^2^+2Fc^2^)/3'
_refine_ls_weighting_scheme calc
_refine_ls_wR_factor_gt 0.0561
_refine_ls_wR_factor_ref 0.0568
_reflns_Friedel_coverage 0.000
_reflns_number_gt 3063
_reflns_number_total 3176
_reflns_threshold_expression 'I > 2\s(I)'
_cod_data_source_file d0nj04007j2.cif
_cod_data_source_block dias30s
_cod_depositor_comments 'Adding full bibliography for 7059979--7059984.cif.'
_cod_original_cell_volume 668.9(2)
_cod_database_code 7059982
_shelx_shelxl_version_number 2018/3
_shelx_space_group_comment
;
The symmetry employed for this shelxl refinement is uniquely defined
by the following loop, which should always be used as a source of
symmetry information in preference to the above space-group names.
They are only intended as comments.
;
_olex2_refinement_description
;
1. Fixed Uiso
 At 1.2 times of:
  All C(H) groups
 At 1.5 times of:
  All C(H,H,H) groups
2.a Aromatic/amide H refined with riding coordinates:
 C1(H1), C3(H3), C14(H14)
2.b Idealised Me refined as rotating group:
 C5(H5A,H5B,H5C), C6(H6A,H6B,H6C)
;
_olex2_submission_special_instructions 'No special instructions were received'

loop_
_space_group_symop_operation_xyz
'x, y, z'
'-x, -y, -z'

loop_
_atom_site_label
_atom_site_type_symbol
_atom_site_fract_x
_atom_site_fract_y
_atom_site_fract_z
_atom_site_U_iso_or_equiv
_atom_site_adp_type
_atom_site_occupancy
_atom_site_site_symmetry_order
_atom_site_calc_flag
_atom_site_refinement_flags_posn
_atom_site_refinement_flags_adp
_atom_site_refinement_flags_occupancy
_atom_site_disorder_assembly
_atom_site_disorder_group
Ag Ag 0.51096(2) 0.31716(2) 0.99511(2) 0.01699(6) Uani 1 1 d . . . . .
N1 N 0.2742(2) 0.06007(19) 1.02219(16) 0.0154(3) Uani 1 1 d . . . . .
C1 C 0.2952(2) -0.0692(2) 0.97228(19) 0.0150(3) Uani 1 1 d . . . . .
H1 H 0.346450 -0.063746 0.894124 0.018 Uiso 1 1 calc R . . . .
C2 C 0.1879(2) 0.0480(2) 1.12657(19) 0.0157(3) Uani 1 1 d . . . . .
N2 N 0.2522(2) -0.20543(19) 1.01982(16) 0.0155(3) Uani 1 1 d . . . . .
C3 C 0.1253(3) -0.0935(2) 1.17644(19) 0.0176(4) Uani 1 1 d . . . . .
H3 H 0.057267 -0.104789 1.245796 0.021 Uiso 1 1 calc R . . . .
C4 C 0.1638(2) -0.2184(2) 1.12306(19) 0.0161(3) Uani 1 1 d . . . . .
C5 C 0.1671(3) 0.1934(2) 1.1858(2) 0.0188(4) Uani 1 1 d . . . . .
H5A H 0.132557 0.244266 1.112204 0.028 Uiso 1 1 calc GR . . . .
H5B H 0.285807 0.268920 1.246552 0.028 Uiso 1 1 calc GR . . . .
H5C H 0.069392 0.162182 1.237359 0.028 Uiso 1 1 calc GR . . . .
C6 C 0.1082(3) -0.3715(2) 1.1764(2) 0.0210(4) Uani 1 1 d . . . . .
H6A H 0.202715 -0.413375 1.172583 0.032 Uiso 1 1 calc GR . . . .
H6B H -0.012894 -0.449766 1.120599 0.032 Uiso 1 1 calc GR . . . .
H6C H 0.098248 -0.351569 1.270846 0.032 Uiso 1 1 calc GR . . . .
N11 N 0.3968(2) 0.37170(18) 0.79694(16) 0.0147(3) Uani 1 1 d . . . . .
N12 N 0.3801(2) 0.51293(18) 0.80230(16) 0.0149(3) Uani 1 1 d . . . . .
C13 C 0.3300(3) 0.2941(2) 0.66659(19) 0.0159(3) Uani 1 1 d . . . . .
C14 C 0.2681(3) 0.3818(2) 0.58405(19) 0.0177(4) Uani 1 1 d . . . . .
H14 H 0.214843 0.355023 0.488959 0.021 Uiso 1 1 calc R . . . .
C15 C 0.3034(3) 0.5182(2) 0.67507(19) 0.0154(3) Uani 1 1 d . . . . .
F16C F 0.2977(3) 0.09497(18) 0.49128(14) 0.0409(4) Uani 1 1 d . . . . .
F16B F 0.4818(2) 0.12214(17) 0.68029(17) 0.0392(4) Uani 1 1 d . . . . .
F16A F 0.1887(2) 0.01621(16) 0.66181(18) 0.0400(4) Uani 1 1 d . . . . .
C16 C 0.3251(3) 0.1335(2) 0.6252(2) 0.0177(4) Uani 1 1 d . . . . .
F17C F 0.41223(17) 0.79791(14) 0.69958(13) 0.0227(2) Uani 1 1 d . . . . .
F17B F 0.2238(2) 0.65285(16) 0.51045(13) 0.0320(3) Uani 1 1 d . . . . .
F17A F 0.12118(17) 0.66543(15) 0.69204(14) 0.0258(3) Uani 1 1 d . . . . .
C17 C 0.2655(3) 0.6574(2) 0.64446(19) 0.0178(4) Uani 1 1 d . . . . .

loop_
_atom_site_aniso_label
_atom_site_aniso_U_11
_atom_site_aniso_U_22
_atom_site_aniso_U_33
_atom_site_aniso_U_23
_atom_site_aniso_U_13
_atom_site_aniso_U_12
Ag 0.02553(9) 0.01386(8) 0.01281(8) 0.00237(5) 0.00143(6) 0.01072(6)
N1 0.0152(7) 0.0145(7) 0.0157(7) 0.0019(6) 0.0017(6) 0.0065(6)
C1 0.0124(8) 0.0150(8) 0.0159(8) 0.0021(6) 0.0017(6) 0.0048(6)
C2 0.0135(7) 0.0173(8) 0.0151(8) -0.0002(7) 0.0003(6) 0.0070(7)
N2 0.0157(7) 0.0148(7) 0.0161(7) 0.0031(6) 0.0018(6) 0.0072(6)
C3 0.0164(8) 0.0197(9) 0.0159(8) 0.0027(7) 0.0041(7) 0.0069(7)
C4 0.0137(8) 0.0171(8) 0.0160(8) 0.0035(7) 0.0003(6) 0.0061(7)
C5 0.0189(8) 0.0178(9) 0.0205(9) -0.0004(7) 0.0039(7) 0.0097(7)
C6 0.0241(9) 0.0171(9) 0.0217(9) 0.0073(7) 0.0070(8) 0.0070(7)
N11 0.0189(7) 0.0118(7) 0.0140(7) 0.0027(5) 0.0024(6) 0.0076(6)
N12 0.0193(7) 0.0127(7) 0.0136(7) 0.0031(5) 0.0024(6) 0.0083(6)
C13 0.0188(8) 0.0133(8) 0.0156(8) 0.0021(6) 0.0024(7) 0.0075(7)
C14 0.0230(9) 0.0170(9) 0.0129(8) 0.0018(7) 0.0008(7) 0.0096(7)
C15 0.0182(8) 0.0144(8) 0.0148(8) 0.0042(6) 0.0028(7) 0.0080(7)
F16C 0.0840(12) 0.0303(7) 0.0167(6) 0.0004(5) 0.0069(7) 0.0355(8)
F16B 0.0315(7) 0.0238(7) 0.0569(10) -0.0084(6) -0.0130(7) 0.0192(6)
F16A 0.0465(9) 0.0154(6) 0.0650(11) 0.0098(6) 0.0336(8) 0.0111(6)
C16 0.0220(9) 0.0150(8) 0.0166(9) 0.0020(7) 0.0027(7) 0.0091(7)
F17C 0.0233(6) 0.0134(5) 0.0294(6) 0.0046(5) 0.0022(5) 0.0070(5)
F17B 0.0580(9) 0.0292(7) 0.0144(6) 0.0057(5) -0.0008(6) 0.0272(7)
F17A 0.0247(6) 0.0224(6) 0.0372(7) 0.0098(5) 0.0086(5) 0.0154(5)
C17 0.0227(9) 0.0157(8) 0.0152(8) 0.0032(7) 0.0008(7) 0.0097(7)

loop_
_atom_type_symbol
_atom_type_description
_atom_type_scat_dispersion_real
_atom_type_scat_dispersion_imag
_atom_type_scat_source
C C 0.0033 0.0016 'International Tables Vol C Tables 4.2.6.8 and 6.1.1.4'
H H 0.0000 0.0000 'International Tables Vol C Tables 4.2.6.8 and 6.1.1.4'
Ag Ag -0.8971 1.1015 'International Tables Vol C Tables 4.2.6.8 and 6.1.1.4'
F F 0.0171 0.0103 'International Tables Vol C Tables 4.2.6.8 and 6.1.1.4'
N N 0.0061 0.0033 'International Tables Vol C Tables 4.2.6.8 and 6.1.1.4'

loop_
_geom_angle_atom_site_label_1
_geom_angle_atom_site_label_2
_geom_angle_atom_site_label_3
_geom_angle
_geom_angle_site_symmetry_1
_geom_angle_site_symmetry_3
_geom_angle_publ_flag
N1 Ag N2 92.83(5) . 2_657 ?
N11 Ag N1 106.89(5) . . ?
N11 Ag N2 113.75(5) . 2_657 ?
N11 Ag N12 124.81(6) . 2_667 ?
N12 Ag N1 108.42(5) 2_667 . ?
N12 Ag N2 105.38(5) 2_667 2_657 ?
C1 N1 Ag 115.13(12) . . ?
C1 N1 C2 116.38(16) . . ?
C2 N1 Ag 122.07(12) . . ?
N1 C1 N2 127.32(17) . . ?
N1 C2 C3 120.40(17) . . ?
N1 C2 C5 117.02(17) . . ?
C3 C2 C5 122.58(17) . . ?
C1 N2 Ag 111.89(12) . 2_657 ?
C1 N2 C4 116.13(16) . . ?
C4 N2 Ag 122.46(12) . 2_657 ?
C2 C3 C4 118.84(17) . . ?
N2 C4 C3 120.61(17) . . ?
N2 C4 C6 117.70(17) . . ?
C3 C4 C6 121.70(17) . . ?
N12 N11 Ag 117.10(11) . . ?
C13 N11 Ag 135.53(13) . . ?
C13 N11 N12 107.32(15) . . ?
N11 N12 Ag 117.91(11) . 2_667 ?
C15 N12 Ag 134.84(13) . 2_667 ?
C15 N12 N11 107.20(15) . . ?
N11 C13 C14 111.43(16) . . ?
N11 C13 C16 121.34(16) . . ?
C14 C13 C16 127.22(17) . . ?
C15 C14 C13 102.53(16) . . ?
N12 C15 C14 111.53(16) . . ?
N12 C15 C17 121.30(17) . . ?
C14 C15 C17 127.17(17) . . ?
F16C C16 C13 111.70(16) . . ?
F16C C16 F16B 106.97(17) . . ?
F16C C16 F16A 106.36(17) . . ?
F16B C16 C13 113.14(16) . . ?
F16B C16 F16A 105.02(17) . . ?
F16A C16 C13 113.11(16) . . ?
F17C C17 C15 112.54(16) . . ?
F17C C17 F17A 105.57(15) . . ?
F17B C17 C15 111.38(16) . . ?
F17B C17 F17C 107.14(16) . . ?
F17B C17 F17A 106.49(16) . . ?
F17A C17 C15 113.26(16) . . ?

loop_
_geom_bond_atom_site_label_1
_geom_bond_atom_site_label_2
_geom_bond_distance
_geom_bond_site_symmetry_2
_geom_bond_publ_flag
Ag N1 2.4690(16) . ?
Ag N2 2.5070(16) 2_657 ?
Ag N11 2.2541(16) . ?
Ag N12 2.2607(16) 2_667 ?
N1 C1 1.334(2) . ?
N1 C2 1.350(2) . ?
C1 N2 1.335(2) . ?
C2 C3 1.390(3) . ?
C2 C5 1.499(3) . ?
N2 C4 1.350(2) . ?
C3 C4 1.390(3) . ?
C4 C6 1.499(3) . ?
N11 N12 1.362(2) . ?
N11 C13 1.347(2) . ?
N12 C15 1.346(2) . ?
C13 C14 1.385(3) . ?
C13 C16 1.487(3) . ?
C14 C15 1.385(3) . ?
C15 C17 1.487(3) . ?
F16C C16 1.326(2) . ?
F16B C16 1.331(2) . ?
F16A C16 1.341(2) . ?
F17C C17 1.345(2) . ?
F17B C17 1.336(2) . ?
F17A C17 1.348(2) . ?
